data_7161214
loop_
_publ_author_name
'Chaudhary, Virendra Kumar'
'Sharma, Keshav'
'Kukreti, Prashant'
'Singh, Sain'
'Ghosh, Kaushik'

_publ_section_title
;
 Metal-Ligand Cooperative Ni(II) Catalysis for One-Pot Access of
 Biologically Relevant Quinolines and Their Transfer Hydrogenation
;
_journal_name_full 'Organic &amp; Biomolecular Chemistry'
_journal_paper_doi 10.1039/D6OB00303F
_journal_year 2026
_chemical_formula_moiety '0.13(C26 H30 N5 Ni O)'
_chemical_formula_sum 'C26 H30 N5 Ni O'
_chemical_formula_weight 487.24
_space_group_crystal_system monoclinic
_space_group_IT_number 14
_space_group_name_Hall '-P 2ybc'
_space_group_name_H-M_alt 'P 1 21/c 1'
_atom_sites_solution_hydrogens mixed
_audit_creation_date 2020-11-26
_audit_creation_method
;
Olex2 1.2
(compiled 2018.05.29 svn.r3508 for OlexSys, GUI svn.r5506)
;
_audit_update_record
;
2025-06-02 deposited with the CCDC.	2026-06-05 downloaded from the CCDC.
;
_cell_angle_alpha 90
_cell_angle_beta 98.127(2)
_cell_angle_gamma 90
_cell_formula_units_Z 4
_cell_length_a 14.9839(5)
_cell_length_b 9.4864(4)
_cell_length_c 17.4810(7)
_cell_measurement_reflns_used 111
_cell_measurement_temperature 293(2)
_cell_measurement_theta_max 28.292
_cell_measurement_theta_min 1.14
_cell_volume 2459.85(17)
_computing_cell_refinement 'Bruker Kappa Apex'
_computing_data_collection 'Bruker Kappa Apex'
_computing_data_reduction 'Bruker SAINT'
_computing_molecular_graphics 'Olex2 (Dolomanov et al., 2009)'
_computing_publication_material 'Olex2 (Dolomanov et al., 2009)'
_computing_structure_refinement 'ShelXL (Sheldrick, 2015)'
_computing_structure_solution 'olex2.solve 1.3 (Bourhis et al., 2015)'
_diffrn_ambient_temperature 293(2)
_diffrn_measured_fraction_theta_full 0.998
_diffrn_measured_fraction_theta_max 0.994
_diffrn_measurement_device_type 'Bruker Kappa Apex'
_diffrn_measurement_method 'phi omega scans'
_diffrn_radiation_type MoK\a
_diffrn_radiation_wavelength 0.71073
_diffrn_reflns_av_R_equivalents 0.0352
_diffrn_reflns_av_unetI/netI 0.0382
_diffrn_reflns_Laue_measured_fraction_full 0.998
_diffrn_reflns_Laue_measured_fraction_max 0.994
_diffrn_reflns_limit_h_max 19
_diffrn_reflns_limit_h_min -13
_diffrn_reflns_limit_k_max 12
_diffrn_reflns_limit_k_min -10
_diffrn_reflns_limit_l_max 23
_diffrn_reflns_limit_l_min -23
_diffrn_reflns_number 36056
_diffrn_reflns_point_group_measured_fraction_full 0.998
_diffrn_reflns_point_group_measured_fraction_max 0.994
_diffrn_reflns_theta_full 25.242
_diffrn_reflns_theta_max 28.292
_diffrn_reflns_theta_min 2.725
_diffrn_standards_decay_% 0
_diffrn_standards_interval_time 0
_diffrn_standards_number 0
_exptl_absorpt_coefficient_mu 0.816
_exptl_absorpt_correction_T_max 0.770
_exptl_absorpt_correction_T_min 0.763
_exptl_absorpt_correction_type multi-scan
_exptl_absorpt_process_details '(SADABS; Bruker, 2000)'
_exptl_crystal_colour gray
_exptl_crystal_density_diffrn 1.316
_exptl_crystal_density_method 'not measured'
_exptl_crystal_description block
_exptl_crystal_F_000 1028.0
_exptl_crystal_size_max 0.25
_exptl_crystal_size_mid 0.25
_exptl_crystal_size_min 0.25
_refine_diff_density_max 0.843
_refine_diff_density_min -0.657
_refine_diff_density_rms 0.072
_refine_ls_extinction_method none
_refine_ls_goodness_of_fit_ref 1.050
_refine_ls_hydrogen_treatment mixed
_refine_ls_matrix_type full
_refine_ls_number_parameters 308
_refine_ls_number_reflns 6092
_refine_ls_number_restraints 0
_refine_ls_restrained_S_all 1.050
_refine_ls_R_factor_all 0.0802
_refine_ls_R_factor_gt 0.0525
_refine_ls_shift/su_max 0.001
_refine_ls_shift/su_mean 0.000
_refine_ls_structure_factor_coef Fsqd
_refine_ls_weighting_details 'w=1/[\s^2^(Fo^2^)+(0.0844P)^2^+1.8159P] where P=(Fo^2^+2Fc^2^)/3'
_refine_ls_weighting_scheme calc
_refine_ls_wR_factor_gt 0.1465
_refine_ls_wR_factor_ref 0.1649
_reflns_Friedel_coverage 0.000
_reflns_number_gt 4305
_reflns_number_total 6092
_reflns_threshold_expression 'I > 2\s(I)'
_cod_data_source_file d6ob00303f2.cif
_cod_data_source_block vc_152
_cod_original_sg_symbol_H-M 'P 21/c'
_cod_database_code 7161214
_shelx_shelxl_version_number 2017/1
_shelx_space_group_comment
;
The symmetry employed for this shelxl refinement is uniquely defined
by the following loop, which should always be used as a source of
symmetry information in preference to the above space-group names.
They are only intended as comments.
;
_shelx_estimated_absorpt_t_max 0.765
_shelx_estimated_absorpt_t_min 0.765
_olex2_refinement_description
;
1. Fixed Uiso
 At 1.2 times of:
  All C(H) groups, All N(H) groups
 At 1.5 times of:
  All C(H,H,H) groups
2.a Aromatic/amide H refined with riding coordinates:
 C5(H5), N011(H011), C16(H16), C14(H14), C11(H11), C8(H8), C4(H4A), C9(H9),
 C10(H10), C2(H2), C3(H3)
2.b Idealised Me refined as rotating group:
 C022(H02A,H02B,H02C), C029(H02D,H02E,H02F), C20(H20A,H20B,H20C), C41(H41A,
 H41B,H41C), C43(H43A,H43B,H43C), C42(H42A,H42B,H42C)
;
_olex2_submission_special_instructions 'No special instructions were received'

loop_
_space_group_symop_operation_xyz
'x, y, z'
'-x, y+1/2, -z+1/2'
'-x, -y, -z'
'x, -y-1/2, z-1/2'

loop_
_atom_site_label
_atom_site_type_symbol
_atom_site_fract_x
_atom_site_fract_y
_atom_site_fract_z
_atom_site_U_iso_or_equiv
_atom_site_adp_type
_atom_site_occupancy
_atom_site_site_symmetry_order
_atom_site_calc_flag
_atom_site_refinement_flags_posn
_atom_site_refinement_flags_adp
_atom_site_refinement_flags_occupancy
_atom_site_disorder_assembly
_atom_site_disorder_group
Ni1 Ni 0.05671(2) 0.21466(3) 0.47789(2) 0.03493(13) Uani 1 1 d . . . . .
N4 N 0.02612(14) 0.3444(2) 0.54975(12) 0.0349(5) Uani 1 1 d . . . . .
O1 O 0.17938(13) 0.2489(2) 0.49852(12) 0.0449(5) Uani 1 1 d . . . . .
N3 N -0.06445(15) 0.1765(2) 0.45724(13) 0.0376(5) Uani 1 1 d . . . . .
C7 C 0.08263(18) 0.4253(3) 0.59303(15) 0.0384(6) Uani 1 1 d . . . . .
H7 H 0.058567 0.487330 0.625903 0.046 Uiso 1 1 calc R . . . .
N2 N -0.11049(16) 0.0901(3) 0.40902(13) 0.0435(6) Uani 1 1 d . . . . .
N1 N 0.08255(18) 0.0869(3) 0.40667(14) 0.0434(6) Uani 1 1 d . . . . .
C1 C 0.22219(18) 0.3370(3) 0.54812(16) 0.0386(6) Uani 1 1 d . . . . .
C2 C 0.17730(17) 0.4274(3) 0.59459(15) 0.0375(6) Uani 1 1 d . . . . .
C19 C 0.0272(2) 0.0042(3) 0.36059(15) 0.0418(6) Uani 1 1 d . . . . .
C8 C -0.06695(17) 0.3460(3) 0.55518(15) 0.0360(6) Uani 1 1 d . . . . .
C14 C -0.0679(2) 0.0077(3) 0.36239(16) 0.0437(7) Uani 1 1 d . . . . .
C13 C -0.11693(18) 0.2524(3) 0.50441(16) 0.0384(6) Uani 1 1 d . . . . .
C6 C 0.31871(18) 0.3433(3) 0.55666(16) 0.0410(6) Uani 1 1 d . . . . .
C4 C 0.31854(19) 0.5305(3) 0.65456(16) 0.0440(7) Uani 1 1 d . . . . .
C12 C -0.2097(2) 0.2379(3) 0.50426(19) 0.0489(7) Uani 1 1 d . . . . .
H12 H -0.242814 0.174544 0.470974 0.059 Uiso 1 1 calc R . . . .
C3 C 0.22672(19) 0.5233(3) 0.64685(16) 0.0428(6) Uani 1 1 d . . . . .
H3 H 0.195823 0.582390 0.676462 0.051 Uiso 1 1 calc R . . . .
C9 C -0.11013(19) 0.4268(3) 0.60579(18) 0.0461(7) Uani 1 1 d . . . . .
H9 H -0.077609 0.489977 0.639600 0.055 Uiso 1 1 calc R . . . .
C5 C 0.36166(19) 0.4392(3) 0.60908(17) 0.0448(7) Uani 1 1 d . . . . .
H5 H 0.424249 0.443123 0.614406 0.054 Uiso 1 1 calc R . . . .
C15 C -0.1258(2) -0.0839(3) 0.31250(18) 0.0554(8) Uani 1 1 d . . . . .
H15 H -0.187648 -0.081669 0.313645 0.066 Uiso 1 1 calc R . . . .
C18 C 0.0590(3) -0.0924(3) 0.30768(17) 0.0547(8) Uani 1 1 d . . . . .
H18 H 0.120396 -0.097260 0.304544 0.066 Uiso 1 1 calc R . . . .
C20 C 0.3715(2) 0.2450(4) 0.5094(2) 0.0525(8) Uani 1 1 d . . . . .
C10 C -0.2020(2) 0.4112(4) 0.60481(19) 0.0522(8) Uani 1 1 d . . . . .
H10 H -0.231185 0.463643 0.638766 0.063 Uiso 1 1 calc R . . . .
C16 C -0.0919(3) -0.1736(4) 0.26383(19) 0.0631(10) Uani 1 1 d . . . . .
H16 H -0.130363 -0.232444 0.231842 0.076 Uiso 1 1 calc R . . . .
C17 C 0.0006(3) -0.1776(4) 0.26165(19) 0.0613(9) Uani 1 1 d . . . . .
H17 H 0.023203 -0.239876 0.228036 0.074 Uiso 1 1 calc R . . . .
C24 C 0.3723(2) 0.6309(4) 0.71282(19) 0.0576(9) Uani 1 1 d . . . . .
C11 C -0.2512(2) 0.3186(4) 0.5539(2) 0.0557(8) Uani 1 1 d . . . . .
H11 H -0.313131 0.311092 0.553482 0.067 Uiso 1 1 calc R . . . .
C22 C 0.3453(3) 0.2710(5) 0.4232(2) 0.0689(10) Uani 1 1 d . . . . .
H22A H 0.281343 0.260220 0.409758 0.103 Uiso 1 1 calc GR . . . .
H22B H 0.375736 0.204347 0.394597 0.103 Uiso 1 1 calc GR . . . .
H22C H 0.362442 0.364953 0.410843 0.103 Uiso 1 1 calc GR . . . .
C23 C 0.4738(2) 0.2676(4) 0.5268(3) 0.0675(10) Uani 1 1 d . . . . .
H23A H 0.488246 0.361583 0.512238 0.101 Uiso 1 1 calc GR . . . .
H23B H 0.503911 0.200857 0.498072 0.101 Uiso 1 1 calc GR . . . .
H23C H 0.493297 0.254668 0.581097 0.101 Uiso 1 1 calc GR . . . .
C21 C 0.3532(3) 0.0904(4) 0.5298(3) 0.0827(13) Uani 1 1 d . . . . .
H21A H 0.374893 0.073924 0.583397 0.124 Uiso 1 1 calc GR . . . .
H21B H 0.383717 0.028698 0.498537 0.124 Uiso 1 1 calc GR . . . .
H21C H 0.289541 0.072457 0.520175 0.124 Uiso 1 1 calc GR . . . .
C27 C 0.4472(8) 0.6841(16) 0.6855(8) 0.385(13) Uani 1 1 d . . . . .
H27A H 0.463646 0.622970 0.646003 0.578 Uiso 1 1 calc GR . . . .
H27B H 0.496220 0.690197 0.727070 0.578 Uiso 1 1 calc GR . . . .
H27C H 0.433844 0.776327 0.664229 0.578 Uiso 1 1 calc GR . . . .
C26 C 0.4025(11) 0.5551(10) 0.7793(6) 0.402(12) Uani 1 1 d . . . . .
H26A H 0.384575 0.602299 0.823271 0.604 Uiso 1 1 calc GR . . . .
H26B H 0.467012 0.548144 0.785454 0.604 Uiso 1 1 calc GR . . . .
H26C H 0.376742 0.462214 0.775215 0.604 Uiso 1 1 calc GR . . . .
C25 C 0.3200(5) 0.7468(9) 0.7354(6) 0.231(6) Uani 1 1 d . . . . .
H25A H 0.261180 0.745436 0.705395 0.347 Uiso 1 1 calc GR . . . .
H25B H 0.349565 0.833924 0.726672 0.347 Uiso 1 1 calc GR . . . .
H25C H 0.314361 0.738481 0.789244 0.347 Uiso 1 1 calc GR . . . .
H1 H 0.135(2) 0.077(3) 0.4012(17) 0.043(9) Uiso 1 1 d . . . . .

loop_
_atom_site_aniso_label
_atom_site_aniso_U_11
_atom_site_aniso_U_22
_atom_site_aniso_U_33
_atom_site_aniso_U_23
_atom_site_aniso_U_13
_atom_site_aniso_U_12
Ni1 0.0381(2) 0.0311(2) 0.0352(2) 0.00054(14) 0.00400(14) -0.00187(14)
N4 0.0368(11) 0.0322(11) 0.0353(11) 0.0023(9) 0.0037(9) -0.0012(9)
O1 0.0388(10) 0.0428(11) 0.0531(12) -0.0106(9) 0.0066(9) -0.0032(9)
N3 0.0436(12) 0.0335(12) 0.0350(12) 0.0037(9) 0.0027(10) -0.0043(10)
C7 0.0431(14) 0.0353(14) 0.0369(14) -0.0012(11) 0.0060(11) -0.0015(11)
N2 0.0498(14) 0.0385(13) 0.0406(13) 0.0042(10) 0.0005(10) -0.0095(11)
N1 0.0464(14) 0.0408(14) 0.0427(13) -0.0027(11) 0.0059(11) 0.0003(11)
C1 0.0422(14) 0.0325(14) 0.0403(14) 0.0042(12) 0.0036(11) -0.0018(11)
C2 0.0371(13) 0.0385(14) 0.0365(14) 0.0018(11) 0.0034(11) -0.0040(11)
C19 0.0596(17) 0.0323(14) 0.0317(13) 0.0052(11) 0.0006(12) -0.0006(13)
C8 0.0381(13) 0.0325(14) 0.0377(14) 0.0065(11) 0.0065(11) -0.0014(11)
C14 0.0622(18) 0.0326(14) 0.0344(14) 0.0039(11) -0.0001(12) -0.0052(13)
C13 0.0407(14) 0.0326(14) 0.0413(15) 0.0095(11) 0.0037(11) -0.0024(11)
C6 0.0381(14) 0.0372(15) 0.0475(16) 0.0037(13) 0.0055(12) -0.0001(12)
C4 0.0450(15) 0.0462(17) 0.0396(15) 0.0029(13) 0.0016(12) -0.0112(13)
C12 0.0428(16) 0.0476(17) 0.0548(19) 0.0050(14) 0.0017(14) -0.0099(13)
C3 0.0472(15) 0.0426(16) 0.0388(14) -0.0040(12) 0.0068(12) -0.0050(13)
C9 0.0442(15) 0.0428(16) 0.0515(17) -0.0029(13) 0.0073(13) 0.0009(13)
C5 0.0379(14) 0.0471(17) 0.0486(16) 0.0042(13) 0.0035(12) -0.0031(12)
C15 0.072(2) 0.0453(18) 0.0450(17) 0.0009(14) -0.0055(15) -0.0166(16)
C18 0.076(2) 0.0451(18) 0.0414(16) -0.0012(14) 0.0044(15) 0.0075(16)
C20 0.0426(16) 0.0454(17) 0.070(2) -0.0022(16) 0.0108(15) 0.0042(13)
C10 0.0439(16) 0.0568(19) 0.0580(19) 0.0006(16) 0.0143(14) 0.0079(14)
C16 0.096(3) 0.0459(19) 0.0441(18) -0.0053(15) -0.0029(18) -0.0165(19)
C17 0.097(3) 0.0432(18) 0.0419(17) -0.0055(14) 0.0054(17) 0.0038(18)
C24 0.0507(18) 0.068(2) 0.0523(18) -0.0134(17) -0.0002(14) -0.0145(16)
C11 0.0358(15) 0.065(2) 0.068(2) 0.0064(17) 0.0111(14) -0.0026(14)
C22 0.058(2) 0.086(3) 0.065(2) -0.016(2) 0.0181(18) 0.0092(19)
C23 0.0441(17) 0.070(2) 0.089(3) -0.005(2) 0.0116(17) 0.0113(17)
C21 0.068(2) 0.042(2) 0.140(4) 0.004(2) 0.023(3) 0.0096(18)
C27 0.298(12) 0.51(2) 0.406(17) -0.386(18) 0.266(13) -0.354(15)
C26 0.68(3) 0.138(7) 0.259(11) -0.036(8) -0.369(16) 0.000(11)
C25 0.110(5) 0.197(7) 0.356(13) -0.213(9) -0.074(6) 0.016(5)

loop_
_atom_type_symbol
_atom_type_description
_atom_type_scat_dispersion_real
_atom_type_scat_dispersion_imag
_atom_type_scat_source
C C 0.0033 0.0016 'International Tables Vol C Tables 4.2.6.8 and 6.1.1.4'
H H 0.0000 0.0000 'International Tables Vol C Tables 4.2.6.8 and 6.1.1.4'
N N 0.0061 0.0033 'International Tables Vol C Tables 4.2.6.8 and 6.1.1.4'
O O 0.0106 0.0060 'International Tables Vol C Tables 4.2.6.8 and 6.1.1.4'
Ru Ru -1.2594 0.8363 'International Tables Vol C Tables 4.2.6.8 and 6.1.1.4'
Ni Ni 0.3393 1.1124 'International Tables Vol C Tables 4.2.6.8 and 6.1.1.4'

loop_
_geom_angle_atom_site_label_1
_geom_angle_atom_site_label_2
_geom_angle_atom_site_label_3
_geom_angle
_geom_angle_site_symmetry_1
_geom_angle_site_symmetry_3
_geom_angle_publ_flag
O1 Ni1 N4 94.88(9) . . ?
N3 Ni1 N4 86.10(10) . . ?
N3 Ni1 O1 178.73(9) . . ?
N1 Ni1 N4 178.07(11) . . ?
N1 Ni1 O1 87.05(11) . . ?
N1 Ni1 N3 91.97(11) . . ?
C7 N4 Ni1 125.42(19) . . ?
C7 N4 C8 121.5(2) . . ?
C8 N4 Ni1 113.10(17) . . ?
C1 O1 Ni1 128.51(19) . . ?
N2 N3 Ni1 132.1(2) . . ?
N2 N3 C13 114.3(2) . . ?
C13 N3 Ni1 113.64(17) . . ?
N4 C7 C2 125.9(3) . . ?
N3 N2 C14 120.2(2) . . ?
C19 N1 Ni1 129.4(2) . . ?
O1 C1 C2 122.7(2) . . ?
O1 C1 C6 119.3(3) . . ?
C2 C1 C6 118.0(2) . . ?
C7 C2 C3 116.8(3) . . ?
C1 C2 C7 122.5(2) . . ?
C1 C2 C3 120.7(2) . . ?
N1 C19 C14 120.8(3) . . ?
N1 C19 C18 122.3(3) . . ?
C18 C19 C14 117.0(3) . . ?
C13 C8 N4 113.4(2) . . ?
C13 C8 C9 119.8(3) . . ?
C9 C8 N4 126.8(3) . . ?
N2 C14 C19 125.7(3) . . ?
N2 C14 C15 114.9(3) . . ?
C19 C14 C15 119.4(3) . . ?
C8 C13 N3 113.7(2) . . ?
C8 C13 C12 120.5(3) . . ?
C12 C13 N3 125.7(3) . . ?
C1 C6 C20 120.5(3) . . ?
C5 C6 C1 117.7(3) . . ?
C5 C6 C20 121.9(3) . . ?
C3 C4 C5 117.0(3) . . ?
C3 C4 C24 121.5(3) . . ?
C5 C4 C24 121.4(3) . . ?
C11 C12 C13 119.0(3) . . ?
C4 C3 C2 121.5(3) . . ?
C10 C9 C8 118.9(3) . . ?
C6 C5 C4 125.2(3) . . ?
C16 C15 C14 121.1(3) . . ?
C17 C18 C19 121.0(3) . . ?
C6 C20 C21 109.3(3) . . ?
C22 C20 C6 110.7(3) . . ?
C22 C20 C23 106.5(3) . . ?
C22 C20 C21 110.7(3) . . ?
C23 C20 C6 112.6(3) . . ?
C23 C20 C21 107.0(3) . . ?
C9 C10 C11 120.9(3) . . ?
C15 C16 C17 119.9(3) . . ?
C18 C17 C16 121.6(3) . . ?
C27 C24 C4 111.9(4) . . ?
C27 C24 C26 107.2(9) . . ?
C27 C24 C25 108.5(8) . . ?
C26 C24 C4 108.2(4) . . ?
C26 C24 C25 107.0(7) . . ?
C25 C24 C4 113.7(3) . . ?
C12 C11 C10 120.8(3) . . ?

loop_
_geom_bond_atom_site_label_1
_geom_bond_atom_site_label_2
_geom_bond_distance
_geom_bond_site_symmetry_2
_geom_bond_publ_flag
Ni1 N4 1.862(2) . ?
Ni1 O1 1.851(2) . ?
Ni1 N3 1.836(2) . ?
Ni1 N1 1.818(3) . ?
N4 C7 1.303(3) . ?
N4 C8 1.411(3) . ?
O1 C1 1.306(3) . ?
N3 N2 1.302(3) . ?
N3 C13 1.414(4) . ?
C7 C2 1.415(4) . ?
N2 C14 1.352(4) . ?
N1 C19 1.328(4) . ?
C1 C2 1.415(4) . ?
C1 C6 1.434(4) . ?
C2 C3 1.421(4) . ?
C19 C14 1.431(4) . ?
C19 C18 1.430(4) . ?
C8 C13 1.396(4) . ?
C8 C9 1.396(4) . ?
C14 C15 1.433(4) . ?
C13 C12 1.396(4) . ?
C6 C5 1.384(4) . ?
C6 C20 1.537(4) . ?
C4 C3 1.365(4) . ?
C4 C5 1.394(4) . ?
C4 C24 1.537(4) . ?
C12 C11 1.370(5) . ?
C9 C10 1.382(4) . ?
C15 C16 1.351(5) . ?
C18 C17 1.367(5) . ?
C20 C22 1.524(5) . ?
C20 C23 1.535(5) . ?
C20 C21 1.543(5) . ?
C10 C11 1.386(5) . ?
C16 C17 1.393(5) . ?
C24 C27 1.377(7) . ?
C24 C26 1.387(9) . ?
C24 C25 1.437(7) . ?
